data_7033553
loop_
_publ_author_name
'Borau-Garcia, J'
'Gutsulyak, D. V.'
'Burford, R. J.'
'Piers, W. E.'

_publ_section_title
;
 Selective hydration of nitriles to amides catalysed by PCP pincer
 supported nickel(ii) complexes.
;
_journal_issue 27
_journal_name_full 'Dalton transactions (Cambridge, England : 2003)'
_journal_page_first 12082
_journal_page_last 12085
_journal_paper_doi 10.1039/c4dt03902e
_journal_volume 44
_journal_year 2015
_chemical_formula_moiety 'C27 H40 Ni O2 P2'
_chemical_formula_sum 'C27 H40 Ni O2 P2'
_chemical_formula_weight 517.24
_chemical_name_systematic
;
 ?
;
_space_group_IT_number 4
_symmetry_cell_setting monoclinic
_symmetry_space_group_name_Hall 'P 2yb'
_symmetry_space_group_name_H-M 'P 1 21 1'
_atom_sites_solution_hydrogens geom
_atom_sites_solution_primary direct
_atom_sites_solution_secondary difmap
_audit_creation_method SHELXL-97
_audit_update_record
;
2014-12-15 deposited with the CCDC.
2015-01-06 downloaded from the CCDC.
;
_cell_angle_alpha 90.00
_cell_angle_beta 103.045(3)
_cell_angle_gamma 90.00
_cell_formula_units_Z 2
_cell_length_a 9.2432(4)
_cell_length_b 15.3651(5)
_cell_length_c 9.4633(6)
_cell_measurement_reflns_used 10175
_cell_measurement_temperature 173(2)
_cell_measurement_theta_max 27.00
_cell_measurement_theta_min 2.62
_cell_volume 1309.32(11)
_computing_structure_refinement 'SHELXL-97 (Sheldrick, 1997)'
_diffrn_ambient_temperature 173(2)
_diffrn_measured_fraction_theta_full 0.996
_diffrn_measured_fraction_theta_max 0.996
_diffrn_radiation_monochromator graphite
_diffrn_radiation_source 'fine-focus sealed tube'
_diffrn_radiation_type MoK\a
_diffrn_radiation_wavelength 0.71073
_diffrn_reflns_av_R_equivalents 0.0600
_diffrn_reflns_av_sigmaI/netI 0.0715
_diffrn_reflns_limit_h_max 11
_diffrn_reflns_limit_h_min -11
_diffrn_reflns_limit_k_max 19
_diffrn_reflns_limit_k_min -19
_diffrn_reflns_limit_l_max 12
_diffrn_reflns_limit_l_min -12
_diffrn_reflns_number 10175
_diffrn_reflns_theta_full 27.00
_diffrn_reflns_theta_max 27.00
_diffrn_reflns_theta_min 2.62
_exptl_absorpt_coefficient_mu 0.884
_exptl_absorpt_correction_T_max 0.9825
_exptl_absorpt_correction_T_min 0.9655
_exptl_absorpt_correction_type multi-scan
_exptl_absorpt_process_details 'SORTAV: (Blessing, 1997)'
_exptl_crystal_colour Orange
_exptl_crystal_density_diffrn 1.312
_exptl_crystal_density_method 'not measured'
_exptl_crystal_description 'Triangular Prism'
_exptl_crystal_F_000 552
_exptl_crystal_size_max 0.04
_exptl_crystal_size_mid 0.04
_exptl_crystal_size_min 0.02
_refine_diff_density_max 0.538
_refine_diff_density_min -0.377
_refine_diff_density_rms 0.090
_refine_ls_abs_structure_details 'Flack H D (1983), Acta Cryst. A39, 876-881'
_refine_ls_abs_structure_Flack 0.08(2)
_refine_ls_extinction_method none
_refine_ls_goodness_of_fit_ref 1.161
_refine_ls_hydrogen_treatment constr
_refine_ls_matrix_type full
_refine_ls_number_parameters 289
_refine_ls_number_reflns 5636
_refine_ls_number_restraints 1
_refine_ls_restrained_S_all 1.161
_refine_ls_R_factor_all 0.0806
_refine_ls_R_factor_gt 0.0626
_refine_ls_shift/su_max 0.000
_refine_ls_shift/su_mean 0.000
_refine_ls_structure_factor_coef Fsqd
_refine_ls_weighting_details 'calc w=1/[\s^2^(Fo^2^)+(0.0134P)^2^+3.2889P] where P=(Fo^2^+2Fc^2^)/3'
_refine_ls_weighting_scheme calc
_refine_ls_wR_factor_gt 0.1196
_refine_ls_wR_factor_ref 0.1323
_reflns_number_gt 4782
_reflns_number_total 5636
_reflns_threshold_expression >2sigma(I)
_cod_data_source_file c4dt03902e2.cif
_cod_data_source_block shelxl
_cod_depositor_comments
;
The following automatic conversions were performed:

'_symmetry_cell_setting' value 'Monoclinic' changed to 'monoclinic'
according to
/usr/data/users/saulius/crontab/automatic-downloads/rss-feeds/RSC/lib/dictionaries/cif_core.dic
dictionary named 'cif_core.dic' version 2.4.2 from
2011-04-26.

'_exptl_absorpt_correction_type' value 'Multi-scan'
changed to 'multi-scan' according to
/usr/data/users/saulius/crontab/automatic-downloads/rss-feeds/RSC/lib/dictionaries/cif_core.dic
dictionary named 'cif_core.dic' version 2.4.2 from 2011-04-26.

Automatic conversion script
Id: cif_fix_values 2935 2014-11-11 08:27:57Z andrius 

 Adding full bibliography for 7033549--7033554.cif.
;
_cod_original_sg_symbol_H-M 'P 21'
_cod_database_code 7033553

loop_
_symmetry_equiv_pos_as_xyz
'x, y, z'
'-x, y+1/2, -z'

loop_
_atom_site_label
_atom_site_type_symbol
_atom_site_fract_x
_atom_site_fract_y
_atom_site_fract_z
_atom_site_U_iso_or_equiv
_atom_site_adp_type
_atom_site_occupancy
_atom_site_symmetry_multiplicity
_atom_site_calc_flag
_atom_site_refinement_flags
C1 C 0.0233(6) 0.2966(3) 0.1876(6) 0.0259(12) Uani 1 1 d .
H1 H -0.0251 0.3296 0.0984 0.031 Uiso 1 1 calc R
C2 C 0.0096(6) 0.3563(3) 0.3087(6) 0.0278(12) Uani 1 1 d .
C3 C 0.1346(6) 0.3754(4) 0.4161(6) 0.0291(12) Uani 1 1 d .
C4 C 0.1256(7) 0.4274(4) 0.5345(7) 0.0361(14) Uani 1 1 d .
H4 H 0.2111 0.4374 0.6098 0.043 Uiso 1 1 calc R
C5 C -0.0092(8) 0.4643(4) 0.5409(7) 0.0407(15) Uani 1 1 d .
H5 H -0.0168 0.5001 0.6207 0.049 Uiso 1 1 calc R
C6 C -0.1315(7) 0.4489(4) 0.4320(7) 0.0377(14) Uani 1 1 d .
H6 H -0.2232 0.4761 0.4348 0.045 Uiso 1 1 calc R
C7 C -0.1237(7) 0.3948(4) 0.3187(7) 0.0388(15) Uani 1 1 d .
H7 H -0.2108 0.3835 0.2459 0.047 Uiso 1 1 calc R
C8 C -0.0666(6) 0.2130(4) 0.1765(6) 0.0284(12) Uani 1 1 d .
C9 C -0.0460(6) 0.1528(4) 0.0720(6) 0.0296(12) Uani 1 1 d .
C10 C -0.1322(7) 0.0775(4) 0.0480(6) 0.0346(13) Uani 1 1 d .
H10 H -0.1197 0.0379 -0.0255 0.041 Uiso 1 1 calc R
C11 C -0.2350(7) 0.0593(4) 0.1286(7) 0.0369(14) Uani 1 1 d .
H11 H -0.2943 0.0082 0.1113 0.044 Uiso 1 1 calc R
C12 C -0.2496(7) 0.1176(4) 0.2354(7) 0.0356(14) Uani 1 1 d .
H12 H -0.3187 0.1052 0.2934 0.043 Uiso 1 1 calc R
C13 C -0.1677(7) 0.1928(4) 0.2610(6) 0.0337(13) Uani 1 1 d .
H13 H -0.1799 0.2311 0.3363 0.040 Uiso 1 1 calc R
C14 C 0.4415(6) 0.4156(4) 0.3882(6) 0.0323(13) Uani 1 1 d .
H14 H 0.5300 0.3881 0.3620 0.039 Uiso 1 1 calc R
C15 C 0.4952(8) 0.4542(4) 0.5389(8) 0.0477(17) Uani 1 1 d .
H15A H 0.5311 0.4075 0.6086 0.072 Uiso 1 1 calc R
H15B H 0.4130 0.4848 0.5671 0.072 Uiso 1 1 calc R
H15C H 0.5762 0.4953 0.5382 0.072 Uiso 1 1 calc R
C16 C 0.3864(8) 0.4848(4) 0.2755(8) 0.0487(17) Uani 1 1 d .
H16A H 0.3540 0.4575 0.1800 0.073 Uiso 1 1 calc R
H16B H 0.4667 0.5260 0.2734 0.073 Uiso 1 1 calc R
H16C H 0.3026 0.5158 0.3001 0.073 Uiso 1 1 calc R
C17 C 0.3729(7) 0.2518(3) 0.5168(6) 0.0351(14) Uani 1 1 d .
H17 H 0.3817 0.2819 0.6121 0.042 Uiso 1 1 calc R
C18 C 0.2625(8) 0.1776(4) 0.5081(7) 0.0494(17) Uani 1 1 d .
H18A H 0.1660 0.2009 0.5159 0.074 Uiso 1 1 calc R
H18B H 0.2984 0.1366 0.5877 0.074 Uiso 1 1 calc R
H18C H 0.2520 0.1474 0.4152 0.074 Uiso 1 1 calc R
C19 C 0.5258(8) 0.2202(5) 0.5077(8) 0.0561(19) Uani 1 1 d .
H19A H 0.5932 0.2699 0.5146 0.084 Uiso 1 1 calc R
H19B H 0.5194 0.1903 0.4150 0.084 Uiso 1 1 calc R
H19C H 0.5635 0.1797 0.5876 0.084 Uiso 1 1 calc R
C20 C 0.0396(7) 0.2114(4) -0.1934(6) 0.0344(13) Uani 1 1 d .
H20 H 0.1277 0.2211 -0.2363 0.041 Uiso 1 1 calc R
C21 C -0.0423(8) 0.2972(4) -0.2011(7) 0.0530(19) Uani 1 1 d .
H21A H 0.0220 0.3406 -0.1420 0.079 Uiso 1 1 calc R
H21B H -0.1324 0.2895 -0.1643 0.079 Uiso 1 1 calc R
H21C H -0.0694 0.3171 -0.3021 0.079 Uiso 1 1 calc R
C22 C -0.0565(8) 0.1426(5) -0.2855(7) 0.0488(17) Uani 1 1 d .
H22A H -0.0012 0.0878 -0.2793 0.073 Uiso 1 1 calc R
H22B H -0.0832 0.1620 -0.3867 0.073 Uiso 1 1 calc R
H22C H -0.1470 0.1336 -0.2499 0.073 Uiso 1 1 calc R
C23 C 0.2046(7) 0.0736(4) -0.0092(6) 0.0370(14) Uani 1 1 d .
H23 H 0.1303 0.0314 -0.0638 0.044 Uiso 1 1 calc R
C24 C 0.3319(7) 0.0796(4) -0.0848(7) 0.0447(16) Uani 1 1 d .
H24A H 0.2950 0.1011 -0.1839 0.067 Uiso 1 1 calc R
H24B H 0.3760 0.0219 -0.0880 0.067 Uiso 1 1 calc R
H24C H 0.4072 0.1198 -0.0316 0.067 Uiso 1 1 calc R
C25 C 0.2605(9) 0.0391(4) 0.1432(7) 0.0489(18) Uani 1 1 d .
H25A H 0.1776 0.0349 0.1916 0.073 Uiso 1 1 calc R
H25B H 0.3359 0.0787 0.1977 0.073 Uiso 1 1 calc R
H25C H 0.3043 -0.0187 0.1389 0.073 Uiso 1 1 calc R
C26 C 0.4283(7) 0.3027(4) 0.0020(7) 0.0363(14) Uani 1 1 d .
C27 C 0.5747(7) 0.2911(5) -0.0425(7) 0.0456(17) Uani 1 1 d .
H27A H 0.6409 0.2545 0.0288 0.068 Uiso 1 1 calc R
H27B H 0.6209 0.3482 -0.0472 0.068 Uiso 1 1 calc R
H27C H 0.5569 0.2633 -0.1380 0.068 Uiso 1 1 calc R
O2 O 0.3299(5) 0.3458(3) -0.0739(6) 0.0635(16) Uani 1 1 d .
Ni1 Ni 0.22427(8) 0.27344(4) 0.16028(7) 0.02759(17) Uani 1 1 d .
O1 O 0.4188(4) 0.2650(3) 0.1198(4) 0.0352(9) Uani 1 1 d .
P1 P 0.29969(16) 0.33006(9) 0.37189(16) 0.0265(3) Uani 1 1 d .
P2 P 0.11040(17) 0.17935(9) -0.00362(16) 0.0295(3) Uani 1 1 d .

loop_
_atom_site_aniso_label
_atom_site_aniso_U_11
_atom_site_aniso_U_22
_atom_site_aniso_U_33
_atom_site_aniso_U_23
_atom_site_aniso_U_13
_atom_site_aniso_U_12
C1 0.023(3) 0.025(3) 0.027(3) 0.002(2) -0.002(2) -0.001(2)
C2 0.023(3) 0.028(3) 0.033(3) 0.001(2) 0.009(2) 0.001(2)
C3 0.030(3) 0.030(3) 0.028(3) 0.009(2) 0.008(2) 0.003(2)
C4 0.036(3) 0.042(3) 0.031(3) -0.007(3) 0.009(3) -0.008(3)
C5 0.052(4) 0.031(3) 0.048(4) -0.009(3) 0.029(3) -0.006(3)
C6 0.035(4) 0.029(3) 0.052(4) -0.004(3) 0.014(3) 0.001(3)
C7 0.034(3) 0.036(3) 0.047(4) 0.002(3) 0.009(3) 0.000(3)
C8 0.026(3) 0.032(3) 0.023(3) 0.002(2) -0.005(2) 0.001(2)
C9 0.023(3) 0.037(3) 0.027(3) 0.000(2) 0.001(2) -0.003(2)
C10 0.033(3) 0.041(3) 0.030(3) -0.007(3) 0.007(3) -0.004(3)
C11 0.040(4) 0.031(3) 0.038(4) 0.003(3) 0.005(3) -0.008(3)
C12 0.032(3) 0.038(3) 0.038(3) 0.007(3) 0.012(3) -0.001(3)
C13 0.039(3) 0.037(3) 0.026(3) 0.005(2) 0.010(3) 0.004(3)
C14 0.028(3) 0.034(3) 0.036(3) -0.007(2) 0.009(3) 0.001(2)
C15 0.045(4) 0.047(4) 0.052(4) -0.021(3) 0.011(3) -0.017(3)
C16 0.056(5) 0.036(4) 0.057(5) 0.005(3) 0.019(4) -0.005(3)
C17 0.041(3) 0.034(4) 0.028(3) 0.000(2) 0.004(3) -0.003(2)
C18 0.076(5) 0.038(3) 0.038(4) 0.003(3) 0.020(4) -0.003(3)
C19 0.058(5) 0.052(4) 0.056(5) 0.017(4) 0.006(4) 0.014(4)
C20 0.033(3) 0.044(3) 0.027(3) 0.001(3) 0.006(3) -0.005(3)
C21 0.059(5) 0.059(5) 0.037(4) 0.011(3) 0.002(3) -0.003(3)
C22 0.055(5) 0.060(4) 0.025(3) -0.003(3) -0.003(3) -0.010(4)
C23 0.039(3) 0.041(3) 0.031(3) -0.007(3) 0.007(3) 0.003(3)
C24 0.044(4) 0.049(4) 0.047(4) 0.000(3) 0.023(3) 0.009(3)
C25 0.061(5) 0.049(4) 0.037(4) 0.004(3) 0.011(3) 0.017(3)
C26 0.028(3) 0.034(3) 0.044(4) -0.002(3) 0.002(3) -0.002(2)
C27 0.038(3) 0.064(5) 0.038(3) 0.007(3) 0.014(3) -0.003(3)
O2 0.038(3) 0.059(3) 0.093(4) 0.033(3) 0.014(3) 0.008(2)
Ni1 0.0255(3) 0.0316(3) 0.0257(3) -0.0023(3) 0.0058(3) -0.0008(3)
O1 0.030(2) 0.051(3) 0.0264(19) -0.003(2) 0.0095(16) 0.004(2)
P1 0.0257(7) 0.0263(7) 0.0280(7) -0.0021(6) 0.0074(6) 0.0008(6)
P2 0.0309(8) 0.0336(8) 0.0239(7) -0.0034(6) 0.0060(6) -0.0005(6)

loop_
_atom_type_symbol
_atom_type_description
_atom_type_scat_dispersion_real
_atom_type_scat_dispersion_imag
_atom_type_scat_source
C C 0.0033 0.0016 'International Tables Vol C Tables 4.2.6.8 and 6.1.1.4'
H H 0.0000 0.0000 'International Tables Vol C Tables 4.2.6.8 and 6.1.1.4'
Ni Ni 0.3393 1.1124 'International Tables Vol C Tables 4.2.6.8 and 6.1.1.4'
O O 0.0106 0.0060 'International Tables Vol C Tables 4.2.6.8 and 6.1.1.4'
P P 0.1023 0.0942 'International Tables Vol C Tables 4.2.6.8 and 6.1.1.4'

loop_
_geom_angle_atom_site_label_1
_geom_angle_atom_site_label_2
_geom_angle_atom_site_label_3
_geom_angle
C2 C1 C8 115.6(5)
C2 C1 Ni1 117.3(4)
C8 C1 Ni1 110.9(3)
C2 C1 H1 103.7
C8 C1 H1 103.7
Ni1 C1 H1 103.7
C3 C2 C7 117.7(5)
C3 C2 C1 119.4(5)
C7 C2 C1 122.9(5)
C2 C3 C4 121.3(5)
C2 C3 P1 110.8(4)
C4 C3 P1 127.8(5)
C5 C4 C3 119.2(6)
C5 C4 H4 120.4
C3 C4 H4 120.4
C6 C5 C4 119.7(6)
C6 C5 H5 120.1
C4 C5 H5 120.1
C5 C6 C7 120.9(6)
C5 C6 H6 119.6
C7 C6 H6 119.6
C6 C7 C2 121.0(6)
C6 C7 H7 119.5
C2 C7 H7 119.5
C13 C8 C9 118.3(5)
C13 C8 C1 125.0(5)
C9 C8 C1 116.6(5)
C10 C9 C8 120.0(5)
C10 C9 P2 127.2(5)
C8 C9 P2 112.4(4)
C11 C10 C9 121.3(5)
C11 C10 H10 119.4
C9 C10 H10 119.4
C10 C11 C12 118.0(6)
C10 C11 H11 121.0
C12 C11 H11 121.0
C13 C12 C11 122.3(6)
C13 C12 H12 118.8
C11 C12 H12 118.8
C12 C13 C8 120.0(6)
C12 C13 H13 120.0
C8 C13 H13 120.0
C16 C14 C15 111.9(5)
C16 C14 P1 108.9(4)
C15 C14 P1 115.7(4)
C16 C14 H14 106.6
C15 C14 H14 106.6
P1 C14 H14 106.6
C14 C15 H15A 109.5
C14 C15 H15B 109.5
H15A C15 H15B 109.5
C14 C15 H15C 109.5
H15A C15 H15C 109.5
H15B C15 H15C 109.5
C14 C16 H16A 109.5
C14 C16 H16B 109.5
H16A C16 H16B 109.5
C14 C16 H16C 109.5
H16A C16 H16C 109.5
H16B C16 H16C 109.5
C19 C17 C18 112.3(6)
C19 C17 P1 111.0(4)
C18 C17 P1 108.7(4)
C19 C17 H17 108.2
C18 C17 H17 108.2
P1 C17 H17 108.2
C17 C18 H18A 109.5
C17 C18 H18B 109.5
H18A C18 H18B 109.5
C17 C18 H18C 109.5
H18A C18 H18C 109.5
H18B C18 H18C 109.5
C17 C19 H19A 109.5
C17 C19 H19B 109.5
H19A C19 H19B 109.5
C17 C19 H19C 109.5
H19A C19 H19C 109.5
H19B C19 H19C 109.5
C21 C20 C22 110.9(5)
C21 C20 P2 110.2(4)
C22 C20 P2 114.0(4)
C21 C20 H20 107.1
C22 C20 H20 107.1
P2 C20 H20 107.1
C20 C21 H21A 109.5
C20 C21 H21B 109.5
H21A C21 H21B 109.5
C20 C21 H21C 109.5
H21A C21 H21C 109.5
H21B C21 H21C 109.5
C20 C22 H22A 109.5
C20 C22 H22B 109.5
H22A C22 H22B 109.5
C20 C22 H22C 109.5
H22A C22 H22C 109.5
H22B C22 H22C 109.5
C24 C23 C25 109.7(6)
C24 C23 P2 112.4(5)
C25 C23 P2 110.0(4)
C24 C23 H23 108.2
C25 C23 H23 108.2
P2 C23 H23 108.2
C23 C24 H24A 109.5
C23 C24 H24B 109.5
H24A C24 H24B 109.5
C23 C24 H24C 109.5
H24A C24 H24C 109.5
H24B C24 H24C 109.5
C23 C25 H25A 109.5
C23 C25 H25B 109.5
H25A C25 H25B 109.5
C23 C25 H25C 109.5
H25A C25 H25C 109.5
H25B C25 H25C 109.5
O2 C26 O1 124.8(6)
O2 C26 C27 119.6(6)
O1 C26 C27 115.5(5)
C26 C27 H27A 109.5
C26 C27 H27B 109.5
H27A C27 H27B 109.5
C26 C27 H27C 109.5
H27A C27 H27C 109.5
H27B C27 H27C 109.5
O1 Ni1 C1 172.5(2)
O1 Ni1 P1 95.25(12)
C1 Ni1 P1 85.50(16)
O1 Ni1 P2 97.75(14)
C1 Ni1 P2 84.03(16)
P1 Ni1 P2 157.36(6)
C26 O1 Ni1 113.2(4)
C3 P1 C17 105.5(3)
C3 P1 C14 109.1(3)
C17 P1 C14 105.7(3)
C3 P1 Ni1 105.0(2)
C17 P1 Ni1 114.74(19)
C14 P1 Ni1 116.29(19)
C9 P2 C20 108.0(3)
C9 P2 C23 103.8(3)
C20 P2 C23 105.9(3)
C9 P2 Ni1 99.66(19)
C20 P2 Ni1 121.4(2)
C23 P2 Ni1 116.3(2)

loop_
_geom_bond_atom_site_label_1
_geom_bond_atom_site_label_2
_geom_bond_distance
C1 C2 1.496(7)
C1 C8 1.521(7)
C1 Ni1 1.965(5)
C1 H1 1.0000
C2 C3 1.387(8)
C2 C7 1.389(8)
C3 C4 1.393(8)
C3 P1 1.810(6)
C4 C5 1.383(9)
C4 H4 0.9500
C5 C6 1.368(9)
C5 H5 0.9500
C6 C7 1.371(9)
C6 H6 0.9500
C7 H7 0.9500
C8 C13 1.396(8)
C8 C9 1.398(8)
C9 C10 1.394(8)
C9 P2 1.799(6)
C10 C11 1.375(8)
C10 H10 0.9500
C11 C12 1.379(8)
C11 H11 0.9500
C12 C13 1.373(8)
C12 H12 0.9500
C13 H13 0.9500
C14 C16 1.511(9)
C14 C15 1.521(8)
C14 P1 1.838(6)
C14 H14 1.0000
C15 H15A 0.9800
C15 H15B 0.9800
C15 H15C 0.9800
C16 H16A 0.9800
C16 H16B 0.9800
C16 H16C 0.9800
C17 C19 1.515(9)
C17 C18 1.520(8)
C17 P1 1.835(6)
C17 H17 1.0000
C18 H18A 0.9800
C18 H18B 0.9800
C18 H18C 0.9800
C19 H19A 0.9800
C19 H19B 0.9800
C19 H19C 0.9800
C20 C21 1.514(9)
C20 C22 1.522(8)
C20 P2 1.835(6)
C20 H20 1.0000
C21 H21A 0.9800
C21 H21B 0.9800
C21 H21C 0.9800
C22 H22A 0.9800
C22 H22B 0.9800
C22 H22C 0.9800
C23 C24 1.512(8)
C23 C25 1.514(8)
C23 P2 1.849(6)
C23 H23 1.0000
C24 H24A 0.9800
C24 H24B 0.9800
C24 H24C 0.9800
C25 H25A 0.9800
C25 H25B 0.9800
C25 H25C 0.9800
C26 O2 1.219(7)
C26 O1 1.277(7)
C26 C27 1.516(8)
C27 H27A 0.9800
C27 H27B 0.9800
C27 H27C 0.9800
Ni1 O1 1.926(4)
Ni1 P1 2.1501(16)
Ni1 P2 2.2061(16)
